data_8100098
loop_
_publ_author_name
'Zou, Ying'
'Chen, Bo'
'Song, Hua-Li'
'Tang, Lu-Lu'
'Xiong, Zhong-Duo'
'Zhu, Hai-Liang'

_publ_section_title
;
Crystal structure of {N-[2-(2-hydroxyethylamino)ethyl]-2-fluorobenzaldimine}-
(3,5-dinitrobenzoato)silver(I) - water (1:0.25), Ag(C~7~H~3~N~2~O~6~)
(C~11~H~15~FN~2~O) &#x00B7; 0.25H~2~O
;
_journal_issue 3
_journal_name_full 'Zeitschrift f\"ur Kristallographie - New Crystal Structures'
_journal_page_first 261
_journal_page_last 262
_journal_volume 219
_journal_year 2004
_chemical_formula_moiety '(C18 H 18 Ag F N4 O7), 0.25H2O'
_chemical_formula_sum 'C18 H18.5 Ag F N4 O7.25'
_chemical_formula_weight 533.74
_space_group_IT_number 15
_symmetry_cell_setting monoclinic
_symmetry_space_group_name_Hall '-C 2yc'
_symmetry_space_group_name_H-M 'C 1 2/c 1'
_cell_angle_alpha 90.00
_cell_angle_beta 98.564(7)
_cell_angle_gamma 90.00
_cell_formula_units_Z 8
_cell_length_a 23.654(10)
_cell_length_b 5.524(2)
_cell_length_c 31.131(13)
_cell_measurement_temperature 298(2)
_cell_volume 4023(3)
_diffrn_ambient_temperature 298(2)
_exptl_crystal_density_diffrn 1.763
_cod_original_sg_symbol_H-M 'C 2/c'
_cod_original_formula_sum 'C18 H18.50 Ag F N4 O7.25'
_cod_database_code 8100098

loop_
_symmetry_equiv_pos_as_xyz
'x, y, z'
'-x, y, -z+1/2'
'x+1/2, y+1/2, z'
'-x+1/2, y+1/2, -z+1/2'
'-x, -y, -z'
'x, -y, z-1/2'
'-x+1/2, -y+1/2, -z'
'x+1/2, -y+1/2, z-1/2'

loop_
_atom_site_label
_atom_site_type_symbol
_atom_site_fract_x
_atom_site_fract_y
_atom_site_fract_z
_atom_site_U_iso_or_equiv
_atom_site_adp_type
_atom_site_occupancy
_atom_site_symmetry_multiplicity
_atom_site_Wyckoff_symbol
_atom_site_calc_flag
_atom_site_refinement_flags
_atom_site_disorder_assembly
_atom_site_disorder_group
Ag1 Ag 0.02225(2) 0.23237(9) 0.152680(18) 0.0858(3) Uani 1 8 f d . A .
F1 F 0.0590(2) 0.8749(9) -0.00607(15) 0.1209(16) Uani 1 8 f d . . .
N1 N 0.2322(2) -0.8836(9) 0.20994(17) 0.0677(13) Uani 1 8 f d . A .
N2 N 0.2665(2) -0.3453(12) 0.09212(19) 0.0795(15) Uani 1 8 f d . A .
N3 N -0.0023(2) 0.5462(9) 0.09159(16) 0.0686(13) Uani 1 8 f d . A .
N4 N -0.0626(2) 0.3750(11) 0.16366(18) 0.0924(18) Uani 1 8 f d D . .
H4 H -0.0585 0.4798 0.1865 0.111 Uiso 1 8 f d R A .
O1 O 0.09383(15) -0.0024(7) 0.14758(13) 0.0703(11) Uani 1 8 f d . . .
O2 O 0.0666(2) -0.2809(8) 0.19217(16) 0.0854(14) Uani 1 8 f d . . .
O3 O 0.2008(2) -0.9480(7) 0.23561(14) 0.0814(12) Uani 1 8 f d . . .
O4 O 0.2775(2) -0.9815(9) 0.20644(16) 0.1008(16) Uani 1 8 f d . . .
O5 O 0.3024(2) -0.4858(10) 0.08376(17) 0.1072(17) Uani 1 8 f d . . .
O6 O 0.2585(2) -0.1446(11) 0.07604(19) 0.1093(18) Uani 1 8 f d . . .
C1 C 0.0991(2) -0.1973(11) 0.16811(19) 0.0608(14) Uani 1 8 f d . A .
C2 C 0.1514(2) -0.3449(9) 0.16246(16) 0.0488(12) Uani 1 8 f d . . .
C3 C 0.1672(2) -0.5454(9) 0.18834(16) 0.0517(12) Uani 1 8 f d . A .
H3 H 0.1456 -0.5933 0.2095 0.062 Uiso 1 8 f calc R . .
C4 C 0.2155(2) -0.6724(9) 0.18213(17) 0.0546(13) Uani 1 8 f d . . .
C5 C 0.2485(2) -0.6130(10) 0.15122(18) 0.0590(14) Uani 1 8 f d . A .
H5 H 0.2806 -0.7030 0.1473 0.071 Uiso 1 8 f calc R . .
C6 C 0.2319(2) -0.4139(10) 0.12622(17) 0.0561(13) Uani 1 8 f d . . .
C7 C 0.1845(2) -0.2774(8) 0.13082(17) 0.0515(12) Uani 1 8 f d . A .
H7 H 0.1748 -0.1431 0.1132 0.062 Uiso 1 8 f calc R . .
C8 C 0.0172(3) 0.6381(11) 0.0607(2) 0.0687(15) Uani 1 8 f d . . .
H8 H -0.0019 0.7724 0.0476 0.082 Uiso 1 8 f calc R . .
C9 C 0.0676(2) 0.5542(11) 0.04289(18) 0.0645(15) Uani 1 8 f d . . .
C10 C 0.0888(3) 0.6830(14) 0.0109(2) 0.084(2) Uani 1 8 f d . . .
C11 C 0.1374(3) 0.6192(17) -0.0056(2) 0.096(2) Uani 1 8 f d . . .
H11 H 0.1507 0.7137 -0.0267 0.115 Uiso 1 8 f calc R . .
C12 C 0.1655(3) 0.4173(17) 0.0094(2) 0.098(2) Uani 1 8 f d . . .
H12 H 0.1977 0.3688 -0.0022 0.117 Uiso 1 8 f calc R . .
C13 C 0.1472(3) 0.2820(14) 0.0417(2) 0.093(2) Uani 1 8 f d . . .
H13 H 0.1670 0.1441 0.0523 0.112 Uiso 1 8 f calc R . .
C14 C 0.0988(3) 0.3543(13) 0.0580(2) 0.0821(18) Uani 1 8 f d . . .
H14 H 0.0868 0.2637 0.0801 0.099 Uiso 1 8 f calc R . .
C15 C -0.0511(3) 0.6684(13) 0.1064(3) 0.088(2) Uani 1 8 f d . . .
H15A H -0.0728 0.7537 0.0821 0.106 Uiso 1 8 f calc R A .
H15B H -0.0371 0.7868 0.1284 0.106 Uiso 1 8 f calc R . .
C16 C -0.0890(3) 0.4936(14) 0.1245(3) 0.098(2) Uani 1 8 f d . A .
H16A H -0.1228 0.5787 0.1306 0.117 Uiso 1 8 f calc R . .
H16B H -0.1014 0.3715 0.1028 0.117 Uiso 1 8 f calc R . .
C17 C -0.1032(5) 0.177(2) 0.1700(5) 0.100(4) Uiso 0.5 8 f d PD A -1
H17A H -0.1067 0.0664 0.1456 0.120 Uiso 0.5 8 f d PR A -1
H17B H -0.1407 0.2441 0.1718 0.120 Uiso 0.5 8 f d PR A -1
C18 C -0.0808(8) 0.044(3) 0.2115(5) 0.145(5) Uiso 0.5 8 f d PD A -1
H18A H -0.0395 0.0348 0.2142 0.174 Uiso 0.5 8 f d PR A -1
H18B H -0.0900 0.1378 0.2359 0.174 Uiso 0.5 8 f d PR A -1
O7 O -0.1028(8) -0.194(2) 0.2141(5) 0.182(5) Uiso 0.5 8 f d PD A -1
H7A H -0.0966 -0.2729 0.1930 0.272 Uiso 0.5 8 f d PR A -1
C17A C -0.1035(4) 0.235(2) 0.1847(4) 0.100(4) Uiso 0.5 8 f d PD A -2
H17C H -0.1192 0.1039 0.1658 0.120 Uiso 0.5 8 f d PR A -2
H17D H -0.1348 0.3374 0.1906 0.120 Uiso 0.5 8 f d PR A -2
C18A C -0.0718(9) 0.133(2) 0.2270(3) 0.145(5) Uiso 0.5 8 f d PD A -2
H18C H -0.0394 0.2361 0.2377 0.174 Uiso 0.5 8 f d PR A -2
H18D H -0.0970 0.1283 0.2489 0.174 Uiso 0.5 8 f d PR A -2
O7A O -0.0522(7) -0.106(3) 0.2190(5) 0.182(5) Uiso 0.5 8 f d PD A -2
H7B H -0.0317 -0.1012 0.1999 0.272 Uiso 0.5 8 f d PR A -2
O8 O 0.0000 0.440(13) 0.2500 0.27(2) Uiso 0.25 4 e d SP B -1
H1A H -0.0203 0.5127 0.2659 0.401 Uiso 0.125 8 f d PR B -1
H1B H 0.0208 0.5386 0.2390 0.401 Uiso 0.125 8 f d PR B -1
O8A O 0.0000 -0.440(13) 0.2500 0.27(2) Uiso 0.25 4 e d SP C -2
H1C H 0.0203 -0.3670 0.2341 0.401 Uiso 0.125 8 f d PR C -2
H1D H -0.0208 -0.3414 0.2610 0.401 Uiso 0.125 8 f d PR C -2

loop_
_atom_site_aniso_label
_atom_site_aniso_U_11
_atom_site_aniso_U_22
_atom_site_aniso_U_33
_atom_site_aniso_U_23
_atom_site_aniso_U_13
_atom_site_aniso_U_12
Ag1 0.0547(3) 0.0962(5) 0.1092(5) -0.0046(3) 0.0206(3) 0.0204(2)
F1 0.116(4) 0.122(4) 0.124(4) 0.053(3) 0.017(3) 0.018(3)
N1 0.078(4) 0.055(3) 0.064(3) -0.005(3) -0.010(3) 0.004(3)
N2 0.061(3) 0.095(4) 0.089(4) 0.014(3) 0.032(3) 0.004(3)
N3 0.074(3) 0.073(3) 0.060(3) 0.000(2) 0.013(2) 0.012(3)
N4 0.072(3) 0.115(5) 0.096(4) 0.015(4) 0.035(3) 0.033(3)
O1 0.059(2) 0.064(2) 0.093(3) 0.013(2) 0.026(2) 0.0157(19)
O2 0.067(3) 0.106(4) 0.093(3) 0.021(2) 0.044(2) 0.015(2)
O3 0.102(3) 0.065(3) 0.077(3) 0.010(2) 0.013(3) -0.004(2)
O4 0.102(4) 0.090(3) 0.110(4) 0.016(3) 0.013(3) 0.039(3)
O5 0.084(3) 0.127(4) 0.125(4) 0.017(3) 0.062(3) 0.030(3)
O6 0.097(4) 0.113(4) 0.131(4) 0.051(4) 0.061(3) 0.021(3)
C1 0.045(3) 0.074(4) 0.064(4) -0.002(3) 0.012(3) -0.002(3)
C2 0.044(3) 0.050(3) 0.053(3) -0.001(2) 0.006(2) -0.003(2)
C3 0.053(3) 0.051(3) 0.051(3) 0.001(2) 0.009(2) -0.010(2)
C4 0.056(3) 0.047(3) 0.058(3) -0.003(2) 0.000(3) 0.002(2)
C5 0.045(3) 0.060(3) 0.072(4) -0.009(3) 0.010(3) 0.002(2)
C6 0.047(3) 0.066(4) 0.057(3) -0.004(3) 0.014(2) 0.001(2)
C7 0.048(3) 0.051(3) 0.056(3) 0.006(2) 0.010(2) 0.001(2)
C8 0.077(4) 0.064(4) 0.062(4) 0.005(3) 0.000(3) 0.011(3)
C9 0.069(4) 0.072(4) 0.051(3) -0.007(3) 0.004(3) -0.003(3)
C10 0.092(5) 0.088(5) 0.069(4) 0.003(4) 0.003(4) -0.015(4)
C11 0.091(5) 0.129(7) 0.072(5) 0.005(5) 0.026(4) -0.006(5)
C12 0.082(5) 0.141(7) 0.075(5) -0.011(5) 0.025(4) 0.013(5)
C13 0.089(5) 0.116(6) 0.080(5) 0.008(4) 0.033(4) 0.026(4)
C14 0.093(5) 0.087(4) 0.071(4) 0.006(4) 0.028(4) 0.014(4)
C15 0.081(5) 0.085(4) 0.100(5) 0.002(4) 0.017(4) 0.026(4)
C16 0.068(4) 0.114(6) 0.116(6) 0.008(5) 0.028(4) 0.033(4)

loop_
_geom_bond_atom_site_label_1
_geom_bond_atom_site_label_2
_geom_bond_distance
_geom_bond_site_symmetry_2
_geom_bond_publ_flag
Ag1 O1 2.157(4) . ?
Ag1 N4 2.228(5) . ?
Ag1 N3 2.575(5) . ?
F1 C10 1.337(9) . ?
N1 O4 1.219(6) . ?
N1 O3 1.222(6) . ?
N1 C4 1.471(7) . ?
N2 O5 1.208(7) . ?
N2 O6 1.220(8) . ?
N2 C6 1.483(7) . ?
N3 C8 1.236(7) . ?
N3 C15 1.468(8) . ?
N4 C16 1.442(9) . ?
N4 C17A 1.470(5) . ?
N4 C17 1.488(5) . ?
N4 H4 0.9100 . ?
O1 C1 1.249(7) . ?
O2 C1 1.240(7) . ?
C1 C2 1.513(8) . ?
C2 C3 1.388(7) . ?
C2 C7 1.398(7) . ?
C3 C4 1.379(7) . ?
C3 H3 0.9300 . ?
C4 C5 1.366(7) . ?
C5 C6 1.370(8) . ?
C5 H5 0.9300 . ?
C6 C7 1.376(7) . ?
C7 H7 0.9300 . ?
C8 C9 1.463(8) . ?
C8 H8 0.9300 . ?
C9 C14 1.372(9) . ?
C9 C10 1.378(9) . ?
C10 C11 1.374(10) . ?
C11 C12 1.345(11) . ?
C11 H11 0.9300 . ?
C12 C13 1.372(10) . ?
C12 H12 0.9300 . ?
C13 C14 1.379(9) . ?
C13 H13 0.9300 . ?
C14 H14 0.9300 . ?
C15 C16 1.487(10) . ?
C15 H15A 0.9700 . ?
C15 H15B 0.9700 . ?
C16 H16A 0.9700 . ?
C16 H16B 0.9700 . ?
C17 C18 1.512(5) . ?
C17 H17A 0.9700 . ?
C17 H17B 0.9700 . ?
C17 H17C 0.5558 . ?
C17 H17D 1.3764 . ?
C18 O7 1.424(5) . ?
C18 H18A 0.9700 . ?
C18 H18B 0.9700 . ?
C18 H18C 1.5823 . ?
C18 H18D 1.3591 . ?
C18 H7B 1.4994 . ?
O7 H7A 0.8200 . ?
C17A C18A 1.522(5) . ?
C17A H17A 1.5265 . ?
C17A H17B 0.9118 . ?
C17A H17C 0.9700 . ?
C17A H17D 0.9700 . ?
C18A O7A 1.436(5) . ?
C18A H18A 1.0632 . ?
C18A H18B 0.5469 . ?
C18A H18C 0.9700 . ?
C18A H18D 0.9700 . ?
O7A H18A 0.8551 . ?
O7A H7B 0.8200 . ?
O8 H18C 1.4760 . ?
O8 H1A 0.8403 . ?
O8 H1B 0.8404 . ?
O8A H1C 0.8405 . ?
O8A H1D 0.8396 . ?
